data_7055996
loop_
_publ_author_name
'Beament, James'
'Mahon, Mary F.'
'Buchard, Antoine'
'Jones, Matthew D.'

_publ_section_title
;
 Salan group 13 complexes -- structural study and lactide polymerisation
;
_journal_issue 5
_journal_name_full 'New J. Chem.'
_journal_page_first 2198
_journal_paper_doi 10.1039/C6NJ03844A
_journal_volume 41
_journal_year 2017
_chemical_formula_moiety 'C34 H54 Cl Ga N2 O2'
_chemical_formula_sum 'C40 H68 Cl Ga N2 O2'
_chemical_formula_weight 714.13
_space_group_crystal_system monoclinic
_space_group_IT_number 15
_space_group_name_Hall '-C 2yc'
_space_group_name_H-M_alt 'C 1 2/c 1'
_symmetry_space_group_name_Hall '-C 2yc'
_symmetry_space_group_name_H-M 'C 1 2/c 1'
_atom_sites_solution_hydrogens geom
_atom_sites_solution_primary iterative
_audit_creation_date 2016-10-06
_audit_creation_method
;
Olex2 1.2
(compiled 2016.09.09 svn.r3337 for OlexSys, GUI svn.r5227)
;
_audit_update_record
;
2016-10-18 deposited with the CCDC.
2017-02-06 downloaded from the CCDC.
;
_cell_angle_alpha 90
_cell_angle_beta 101.3759(15)
_cell_angle_gamma 90
_cell_formula_units_Z 8
_cell_length_a 32.9563(6)
_cell_length_b 14.0324(2)
_cell_length_c 17.9476(2)
_cell_measurement_reflns_used 24351
_cell_measurement_temperature 150.01(10)
_cell_measurement_theta_max 72.9630
_cell_measurement_theta_min 3.4060
_cell_volume 8136.9(2)
_computing_cell_refinement 'CrysAlisPro 1.171.38.43 (Rigaku OD, 2015)'
_computing_data_collection 'CrysAlisPro 1.171.38.43 (Rigaku OD, 2015)'
_computing_data_reduction 'CrysAlisPro 1.171.38.43 (Rigaku OD, 2015)'
_computing_molecular_graphics 'Olex2 (Dolomanov et al., 2009)'
_computing_publication_material 'Olex2 (Dolomanov et al., 2009)'
_computing_structure_refinement 'ShelXL (Sheldrick, 2015)'
_computing_structure_solution 'olex2.solve (Bourhis et al., 2015)'
_diffrn_ambient_environment N~2~
_diffrn_ambient_temperature 150.01(10)
_diffrn_detector 'CCD plate'
_diffrn_detector_area_resol_mean 8.1150
_diffrn_detector_type EosS2
_diffrn_measured_fraction_theta_full 1.000
_diffrn_measured_fraction_theta_max 0.994
_diffrn_measurement_device 'four-circle diffractometer'
_diffrn_measurement_device_type 'SuperNova, Dual, Cu at zero, EosS2'
_diffrn_measurement_method '\w scans'
_diffrn_radiation_monochromator mirror
_diffrn_radiation_probe x-ray
_diffrn_radiation_type CuK\a
_diffrn_radiation_wavelength 1.54184
_diffrn_reflns_av_R_equivalents 0.0267
_diffrn_reflns_av_unetI/netI 0.0155
_diffrn_reflns_Laue_measured_fraction_full 1.000
_diffrn_reflns_Laue_measured_fraction_max 0.994
_diffrn_reflns_limit_h_max 40
_diffrn_reflns_limit_h_min -40
_diffrn_reflns_limit_k_max 17
_diffrn_reflns_limit_k_min -17
_diffrn_reflns_limit_l_max 16
_diffrn_reflns_limit_l_min -22
_diffrn_reflns_number 46467
_diffrn_reflns_point_group_measured_fraction_full 1.000
_diffrn_reflns_point_group_measured_fraction_max 0.994
_diffrn_reflns_theta_full 67.684
_diffrn_reflns_theta_max 73.437
_diffrn_reflns_theta_min 2.735
_diffrn_source 'micro-focus sealed X-ray tube'
_diffrn_source_type 'SuperNova (Cu) X-ray Source'
_exptl_absorpt_coefficient_mu 1.772
_exptl_absorpt_correction_T_max 1.00000
_exptl_absorpt_correction_T_min 0.81232
_exptl_absorpt_correction_type multi-scan
_exptl_absorpt_process_details
;
CrysAlisPro 1.171.38.43 (Rigaku Oxford Diffraction, 2015)
Empirical absorption correction using spherical harmonics,
 implemented in SCALE3 ABSPACK scaling algorithm.
;
_exptl_crystal_colour colourless
_exptl_crystal_colour_primary colourless
_exptl_crystal_density_diffrn 1.166
_exptl_crystal_description cube
_exptl_crystal_F_000 3088
_exptl_crystal_size_max 0.2
_exptl_crystal_size_mid 0.15
_exptl_crystal_size_min 0.1
_refine_diff_density_max 0.850
_refine_diff_density_min -0.448
_refine_diff_density_rms 0.054
_refine_ls_extinction_method none
_refine_ls_goodness_of_fit_ref 1.020
_refine_ls_hydrogen_treatment constr
_refine_ls_matrix_type full
_refine_ls_number_parameters 435
_refine_ls_number_reflns 8157
_refine_ls_number_restraints 81
_refine_ls_restrained_S_all 1.046
_refine_ls_R_factor_all 0.0458
_refine_ls_R_factor_gt 0.0426
_refine_ls_shift/su_max 0.001
_refine_ls_shift/su_mean 0.000
_refine_ls_structure_factor_coef Fsqd
_refine_ls_weighting_details 'w=1/[\s^2^(Fo^2^)+(0.0575P)^2^+15.1669P] where P=(Fo^2^+2Fc^2^)/3'
_refine_ls_weighting_scheme calc
_refine_ls_wR_factor_gt 0.1126
_refine_ls_wR_factor_ref 0.1154
_reflns_Friedel_coverage 0.000
_reflns_number_gt 7494
_reflns_number_total 8157
_reflns_threshold_expression 'I > 2\s(I)'
_cod_data_source_file c6nj03844a2.cif
_cod_data_source_block Ga_2_Cl
_cod_depositor_comments 'Adding full bibliography for 7055992--7055999.cif.'
_cod_database_code 7055996
_shelx_space_group_comment
;
The symmetry employed for this shelxl refinement is uniquely defined
by the following loop, which should always be used as a source of
symmetry information in preference to the above space-group names.
They are only intended as comments.
;
_shelx_estimated_absorpt_t_max 0.843
_shelx_estimated_absorpt_t_min 0.718
_olex2_refinement_description
;
1. Fixed Uiso
 At 1.2 times of:
  All C(H) groups, All C(H,H) groups
 At 1.5 times of:
  All C(H,H,H) groups
2. Restrained distances
 C12-C11 \\sim C13A-C11 \\sim C13-C11 \\sim C14A-C11 \\sim C14-C11 \\sim
C12A-C11 \\sim C30A-C27
 with sigma of 0.005
3. Uiso/Uaniso restraints and constraints
C13 \\sim C14 \\sim C12A \\sim C13A \\sim C14A: within 2A with sigma of 0.01
and sigma for terminal atoms of 0.01
C28 \\sim C29 \\sim C30 \\sim C28A \\sim C29A \\sim C30A: within 2A with sigma
of 0.01 and sigma for terminal atoms of 0.01
4. Others
 Fixed Sof: C12(0.8) H12A(0.8) H12B(0.8) H12C(0.8) C13(0.8) H13A(0.8)
 H13B(0.8) H13C(0.8) C14(0.8) H14A(0.8) H14B(0.8) H14C(0.8) C28(0.6) H28A(0.6)
 H28B(0.6) H28C(0.6) C29(0.6) H29A(0.6) H29B(0.6) H29C(0.6) C30(0.6) H30A(0.6)
 H30B(0.6) H30C(0.6) C12A(0.2) H12D(0.2) H12E(0.2) H12F(0.2) C13A(0.2)
 H13D(0.2) H13E(0.2) H13F(0.2) C14A(0.2) H14D(0.2) H14E(0.2) H14F(0.2)
 C28A(0.4) H28D(0.4) H28E(0.4) H28F(0.4) C29A(0.4) H29D(0.4) H29E(0.4)
 H29F(0.4) C30A(0.4) H30D(0.4) H30E(0.4) H30F(0.4)
5.a Secondary CH2 refined with riding coordinates:
 C15(H15A,H15B), C17(H17A,H17B), C18(H18A,H18B), C20(H20A,H20B)
5.b Aromatic/amide H refined with riding coordinates:
 C3(H3), C5(H5), C22(H22), C24(H24)
5.c Idealised Me refined as rotating group:
 C8(H8A,H8B,H8C), C9(H9A,H9B,H9C), C10(H10A,H10B,H10C), C16(H16A,H16B,H16C),
 C19(H19A,H19B,H19C), C32(H32A,H32B,H32C), C33(H33A,H33B,H33C), C34(H34A,H34B,
 H34C), C12(H12A,H12B,H12C), C13(H13A,H13B,H13C), C14(H14A,H14B,H14C), C28(H28A,
 H28B,H28C), C29(H29A,H29B,H29C), C30(H30A,H30B,H30C), C12A(H12D,H12E,H12F),
 C13A(H13D,H13E,H13F), C14A(H14D,H14E,H14F), C28A(H28D,H28E,H28F), C29A(H29D,
 H29E,H29F), C30A(H30D,H30E,H30F)
;
_shelx_shelxl_version_number 2014/7
_olex2_submission_special_instructions 'No special instructions were received'
_oxdiff_exptl_absorpt_empirical_details
;
Empirical correction (ABSPACK) includes:
- Absorption correction using spherical harmonics
- Frame scaling
;
_oxdiff_exptl_absorpt_empirical_full_max 1.594
_oxdiff_exptl_absorpt_empirical_full_min 0.700

loop_
_space_group_symop_operation_xyz
'x, y, z'
'-x, y, -z+1/2'
'x+1/2, y+1/2, z'
'-x+1/2, y+1/2, -z+1/2'
'-x, -y, -z'
'x, -y, z-1/2'
'-x+1/2, -y+1/2, -z'
'x+1/2, -y+1/2, z-1/2'

loop_
_atom_site_label
_atom_site_type_symbol
_atom_site_fract_x
_atom_site_fract_y
_atom_site_fract_z
_atom_site_U_iso_or_equiv
_atom_site_adp_type
_atom_site_occupancy
_atom_site_site_symmetry_order
_atom_site_calc_flag
_atom_site_refinement_flags_posn
_atom_site_refinement_flags_adp
_atom_site_refinement_flags_occupancy
_atom_site_disorder_assembly
_atom_site_disorder_group
Ga1 Ga 0.25508(2) 0.36644(2) 0.34543(2) 0.02815(9) Uani 1 1 d . . . . .
Cl1 Cl 0.29029(2) 0.45504(4) 0.27876(3) 0.04477(15) Uani 1 1 d . . . . .
O1 O 0.20874(6) 0.44152(13) 0.34706(9) 0.0505(5) Uani 1 1 d . . . . .
O2 O 0.27119(4) 0.38611(10) 0.44845(7) 0.0300(3) Uani 1 1 d . . . . .
N1 N 0.21849(6) 0.27846(12) 0.26544(10) 0.0336(4) Uani 1 1 d . . . . .
N2 N 0.29590(6) 0.23812(12) 0.35451(10) 0.0369(4) Uani 1 1 d . . . . .
C1 C 0.17435(7) 0.45732(18) 0.29446(13) 0.0420(5) Uani 1 1 d . . . . .
C2 C 0.14454(7) 0.52271(16) 0.31031(12) 0.0358(4) Uani 1 1 d . . . . .
C3 C 0.10906(7) 0.53660(17) 0.25476(13) 0.0379(5) Uani 1 1 d . . . . .
H3 H 0.0896 0.5826 0.2643 0.046 Uiso 1 1 calc R . . . .
C4 C 0.10032(7) 0.48724(19) 0.18598(13) 0.0431(5) Uani 1 1 d . . . . .
C5 C 0.12996(8) 0.4239(2) 0.17213(13) 0.0457(5) Uani 1 1 d . . . . .
H5 H 0.1252 0.3896 0.1256 0.055 Uiso 1 1 calc R . . . .
C6 C 0.16668(7) 0.40894(18) 0.22440(13) 0.0415(5) Uani 1 1 d . . . . .
C7 C 0.15175(7) 0.57800(15) 0.38545(12) 0.0345(4) Uani 1 1 d . . . . .
C8 C 0.19152(8) 0.63649(16) 0.39440(14) 0.0415(5) Uani 1 1 d . . . . .
H8A H 0.2148 0.5941 0.3918 0.062 Uiso 1 1 calc GR . . . .
H8B H 0.1965 0.6691 0.4436 0.062 Uiso 1 1 calc GR . . . .
H8C H 0.1887 0.6837 0.3535 0.062 Uiso 1 1 calc GR . . . .
C9 C 0.15509(9) 0.50799(18) 0.45214(13) 0.0459(6) Uani 1 1 d . . . . .
H9A H 0.1781 0.4639 0.4516 0.069 Uiso 1 1 calc GR . . . .
H9B H 0.1292 0.4719 0.4473 0.069 Uiso 1 1 calc GR . . . .
H9C H 0.1601 0.5435 0.5001 0.069 Uiso 1 1 calc GR . . . .
C10 C 0.11614(8) 0.64682(18) 0.39040(15) 0.0456(5) Uani 1 1 d . . . . .
H10A H 0.1222 0.6808 0.4390 0.068 Uiso 1 1 calc GR . . . .
H10B H 0.0904 0.6107 0.3867 0.068 Uiso 1 1 calc GR . . . .
H10C H 0.1131 0.6929 0.3486 0.068 Uiso 1 1 calc GR . . . .
C11 C 0.06018(7) 0.50465(18) 0.12805(13) 0.0458(6) Uani 1 1 d D . . . .
C15 C 0.19767(8) 0.34000(18) 0.20283(12) 0.0414(5) Uani 1 1 d . . . . .
H15A H 0.1833 0.2990 0.1610 0.050 Uiso 1 1 calc R . . . .
H15B H 0.2190 0.3768 0.1833 0.050 Uiso 1 1 calc R . . . .
C16 C 0.18721(8) 0.22702(19) 0.30127(14) 0.0476(6) Uani 1 1 d . . . . .
H16A H 0.1691 0.2735 0.3191 0.071 Uiso 1 1 calc GR . . . .
H16B H 0.2016 0.1891 0.3444 0.071 Uiso 1 1 calc GR . . . .
H16C H 0.1706 0.1848 0.2637 0.071 Uiso 1 1 calc GR . . . .
C17 C 0.24535(8) 0.20881(16) 0.23749(12) 0.0401(5) Uani 1 1 d . . . . .
H17A H 0.2617 0.2412 0.2042 0.048 Uiso 1 1 calc R . . . .
H17B H 0.2282 0.1592 0.2072 0.048 Uiso 1 1 calc R . . . .
C18 C 0.27413(8) 0.16316(16) 0.30354(13) 0.0429(5) Uani 1 1 d . . . . .
H18A H 0.2581 0.1220 0.3320 0.052 Uiso 1 1 calc R . . . .
H18B H 0.2946 0.1229 0.2846 0.052 Uiso 1 1 calc R . . . .
C19 C 0.33593(8) 0.25633(19) 0.33209(14) 0.0478(6) Uani 1 1 d . . . . .
H19A H 0.3530 0.1986 0.3401 0.072 Uiso 1 1 calc GR . . . .
H19B H 0.3503 0.3083 0.3630 0.072 Uiso 1 1 calc GR . . . .
H19C H 0.3311 0.2742 0.2783 0.072 Uiso 1 1 calc GR . . . .
C20 C 0.30305(8) 0.20439(14) 0.43553(12) 0.0377(5) Uani 1 1 d . . . . .
H20A H 0.2761 0.1915 0.4498 0.045 Uiso 1 1 calc R . . . .
H20B H 0.3189 0.1441 0.4402 0.045 Uiso 1 1 calc R . . . .
C21 C 0.32632(7) 0.27697(14) 0.48896(11) 0.0321(4) Uani 1 1 d . . . . .
C22 C 0.36452(7) 0.25481(16) 0.53395(12) 0.0373(5) Uani 1 1 d . . . . .
H22 H 0.3759 0.1932 0.5305 0.045 Uiso 1 1 calc R . . . .
C23 C 0.38624(7) 0.32086(17) 0.58365(12) 0.0376(5) Uani 1 1 d . . . . .
C24 C 0.36825(7) 0.41052(16) 0.58537(12) 0.0360(5) Uani 1 1 d . . . . .
H24 H 0.3828 0.4567 0.6192 0.043 Uiso 1 1 calc R . . . .
C25 C 0.33032(7) 0.43702(14) 0.54082(11) 0.0314(4) Uani 1 1 d . . . . .
C26 C 0.30894(6) 0.36730(14) 0.49168(10) 0.0279(4) Uani 1 1 d . . . . .
C27 C 0.42858(8) 0.2975(2) 0.63335(15) 0.0505(6) Uani 1 1 d D . . . .
C31 C 0.31332(8) 0.53849(15) 0.54424(12) 0.0387(5) Uani 1 1 d . . . . .
C32 C 0.31121(9) 0.58772(17) 0.46701(14) 0.0494(6) Uani 1 1 d . . . . .
H32A H 0.3025 0.6541 0.4704 0.074 Uiso 1 1 calc GR . . . .
H32B H 0.2912 0.5544 0.4280 0.074 Uiso 1 1 calc GR . . . .
H32C H 0.3386 0.5860 0.4534 0.074 Uiso 1 1 calc GR . . . .
C33 C 0.27024(8) 0.53684(18) 0.56417(13) 0.0448(5) Uani 1 1 d . . . . .
H33A H 0.2595 0.6020 0.5635 0.067 Uiso 1 1 calc GR . . . .
H33B H 0.2721 0.5094 0.6149 0.067 Uiso 1 1 calc GR . . . .
H33C H 0.2516 0.4981 0.5268 0.067 Uiso 1 1 calc GR . . . .
C34 C 0.34113(10) 0.59889(18) 0.60509(16) 0.0546(7) Uani 1 1 d . . . . .
H34A H 0.3684 0.6067 0.5917 0.082 Uiso 1 1 calc GR . . . .
H34B H 0.3443 0.5670 0.6545 0.082 Uiso 1 1 calc GR . . . .
H34C H 0.3285 0.6616 0.6080 0.082 Uiso 1 1 calc GR . . . .
C12 C 0.02333(10) 0.5021(4) 0.1663(2) 0.0675(11) Uani 0.8 1 d D . P A 1
H12A H 0.0251 0.5550 0.2024 0.101 Uiso 0.8 1 calc GR . P A 1
H12B H 0.0231 0.4416 0.1935 0.101 Uiso 0.8 1 calc GR . P A 1
H12C H -0.0022 0.5079 0.1278 0.101 Uiso 0.8 1 calc GR . P A 1
C13 C 0.05368(12) 0.4302(4) 0.0644(2) 0.0820(14) Uani 0.8 1 d D U P A 1
H13A H 0.0519 0.3667 0.0862 0.123 Uiso 0.8 1 calc GR . P A 1
H13B H 0.0770 0.4322 0.0381 0.123 Uiso 0.8 1 calc GR . P A 1
H13C H 0.0280 0.4441 0.0283 0.123 Uiso 0.8 1 calc GR . P A 1
C14 C 0.06293(14) 0.6013(3) 0.0913(3) 0.0834(15) Uani 0.8 1 d D U P A 1
H14A H 0.0379 0.6124 0.0527 0.125 Uiso 0.8 1 calc GR . P A 1
H14B H 0.0872 0.6028 0.0673 0.125 Uiso 0.8 1 calc GR . P A 1
H14C H 0.0655 0.6513 0.1301 0.125 Uiso 0.8 1 calc GR . P A 1
C28 C 0.4381(2) 0.1887(6) 0.6324(4) 0.100(2) Uani 0.6 1 d . U P B 1
H28A H 0.4413 0.1699 0.5813 0.151 Uiso 0.6 1 calc GR . P B 1
H28B H 0.4153 0.1528 0.6465 0.151 Uiso 0.6 1 calc GR . P B 1
H28C H 0.4638 0.1750 0.6688 0.151 Uiso 0.6 1 calc GR . P B 1
C29 C 0.4602(2) 0.3621(8) 0.6145(6) 0.113(3) Uani 0.6 1 d . U P B 1
H29A H 0.4635 0.3504 0.5621 0.170 Uiso 0.6 1 calc GR . P B 1
H29B H 0.4867 0.3506 0.6493 0.170 Uiso 0.6 1 calc GR . P B 1
H29C H 0.4517 0.4283 0.6195 0.170 Uiso 0.6 1 calc GR . P B 1
C30 C 0.42719(18) 0.3161(6) 0.7177(3) 0.0855(18) Uani 0.6 1 d . U P B 1
H30A H 0.4536 0.2973 0.7497 0.128 Uiso 0.6 1 calc GR . P B 1
H30B H 0.4047 0.2789 0.7318 0.128 Uiso 0.6 1 calc GR . P B 1
H30C H 0.4223 0.3841 0.7250 0.128 Uiso 0.6 1 calc GR . P B 1
C12A C 0.0282(4) 0.4298(12) 0.1374(11) 0.083(4) Uani 0.2 1 d D U P A 2
H12D H 0.0004 0.4561 0.1206 0.125 Uiso 0.2 1 calc GR . P A 2
H12E H 0.0321 0.4112 0.1909 0.125 Uiso 0.2 1 calc GR . P A 2
H12F H 0.0316 0.3738 0.1065 0.125 Uiso 0.2 1 calc GR . P A 2
C13A C 0.0693(5) 0.5245(18) 0.0499(5) 0.081(3) Uani 0.2 1 d D U P A 2
H13D H 0.0493 0.4903 0.0115 0.121 Uiso 0.2 1 calc GR . P A 2
H13E H 0.0974 0.5030 0.0482 0.121 Uiso 0.2 1 calc GR . P A 2
H13F H 0.0670 0.5931 0.0397 0.121 Uiso 0.2 1 calc GR . P A 2
C14A C 0.0390(5) 0.5959(10) 0.1465(11) 0.096(5) Uani 0.2 1 d D U P A 2
H14D H 0.0580 0.6499 0.1471 0.144 Uiso 0.2 1 calc GR . P A 2
H14E H 0.0315 0.5898 0.1965 0.144 Uiso 0.2 1 calc GR . P A 2
H14F H 0.0140 0.6068 0.1078 0.144 Uiso 0.2 1 calc GR . P A 2
C28A C 0.4269(3) 0.2235(10) 0.6856(7) 0.096(3) Uani 0.4 1 d . U P B 2
H28D H 0.4113 0.2450 0.7237 0.144 Uiso 0.4 1 calc GR . P B 2
H28E H 0.4550 0.2060 0.7107 0.144 Uiso 0.4 1 calc GR . P B 2
H28F H 0.4131 0.1680 0.6586 0.144 Uiso 0.4 1 calc GR . P B 2
C29A C 0.4486(3) 0.3906(10) 0.6780(8) 0.113(3) Uani 0.4 1 d . U P B 2
H29D H 0.4281 0.4212 0.7030 0.169 Uiso 0.4 1 calc GR . P B 2
H29E H 0.4570 0.4352 0.6419 0.169 Uiso 0.4 1 calc GR . P B 2
H29F H 0.4728 0.3722 0.7163 0.169 Uiso 0.4 1 calc GR . P B 2
C30A C 0.4590(2) 0.2807(11) 0.5809(5) 0.096(3) Uani 0.4 1 d D U P B 2
H30D H 0.4873 0.2895 0.6094 0.144 Uiso 0.4 1 calc GR . P B 2
H30E H 0.4535 0.3261 0.5387 0.144 Uiso 0.4 1 calc GR . P B 2
H30F H 0.4557 0.2155 0.5609 0.144 Uiso 0.4 1 calc GR . P B 2

loop_
_atom_site_aniso_label
_atom_site_aniso_U_11
_atom_site_aniso_U_22
_atom_site_aniso_U_33
_atom_site_aniso_U_23
_atom_site_aniso_U_13
_atom_site_aniso_U_12
Ga1 0.04124(15) 0.02234(13) 0.01880(13) -0.00075(8) 0.00089(10) 0.00386(9)
Cl1 0.0709(4) 0.0332(3) 0.0294(3) 0.0071(2) 0.0079(2) -0.0079(2)
O1 0.0546(10) 0.0566(11) 0.0331(8) -0.0160(7) -0.0092(7) 0.0242(8)
O2 0.0376(7) 0.0315(7) 0.0195(6) -0.0002(5) 0.0018(5) 0.0040(6)
N1 0.0401(9) 0.0278(8) 0.0330(9) -0.0040(7) 0.0076(7) 0.0001(7)
N2 0.0567(11) 0.0233(8) 0.0261(8) -0.0018(7) -0.0033(8) 0.0046(8)
C1 0.0443(12) 0.0468(13) 0.0314(11) -0.0026(9) -0.0009(9) 0.0123(10)
C2 0.0408(11) 0.0358(11) 0.0303(10) 0.0012(8) 0.0058(8) 0.0059(9)
C3 0.0357(11) 0.0418(12) 0.0368(11) 0.0066(9) 0.0083(9) 0.0068(9)
C4 0.0355(11) 0.0566(15) 0.0350(11) 0.0031(10) 0.0016(9) 0.0051(10)
C5 0.0452(13) 0.0571(15) 0.0324(11) -0.0031(10) 0.0018(9) 0.0026(11)
C6 0.0453(12) 0.0446(13) 0.0331(11) -0.0007(9) 0.0041(9) 0.0041(10)
C7 0.0450(11) 0.0291(10) 0.0307(10) 0.0027(8) 0.0108(9) 0.0069(9)
C8 0.0493(13) 0.0353(12) 0.0396(12) 0.0022(9) 0.0081(10) 0.0036(10)
C9 0.0672(16) 0.0396(12) 0.0332(11) 0.0076(10) 0.0158(11) 0.0068(11)
C10 0.0526(14) 0.0397(12) 0.0458(13) -0.0017(10) 0.0133(11) 0.0123(10)
C11 0.0318(11) 0.0646(16) 0.0387(12) 0.0052(11) 0.0011(9) 0.0031(11)
C15 0.0481(13) 0.0453(12) 0.0282(10) -0.0029(9) 0.0011(9) 0.0051(10)
C16 0.0546(14) 0.0497(14) 0.0396(12) -0.0048(11) 0.0120(11) -0.0100(11)
C17 0.0531(13) 0.0373(11) 0.0276(10) -0.0114(9) 0.0021(9) 0.0083(10)
C18 0.0626(15) 0.0283(10) 0.0344(11) -0.0063(9) 0.0013(10) 0.0062(10)
C19 0.0577(15) 0.0498(14) 0.0360(12) -0.0014(10) 0.0094(10) 0.0152(12)
C20 0.0564(13) 0.0228(9) 0.0286(10) 0.0050(8) -0.0043(9) 0.0023(9)
C21 0.0451(11) 0.0269(10) 0.0224(9) 0.0026(7) 0.0022(8) -0.0009(8)
C22 0.0476(12) 0.0332(11) 0.0290(10) 0.0024(8) 0.0024(9) 0.0071(9)
C23 0.0383(11) 0.0430(12) 0.0294(10) 0.0021(9) 0.0014(8) 0.0035(9)
C24 0.0424(11) 0.0365(11) 0.0270(10) -0.0027(8) 0.0014(8) -0.0062(9)
C25 0.0428(11) 0.0288(10) 0.0221(9) 0.0007(7) 0.0050(8) -0.0025(8)
C26 0.0364(10) 0.0288(10) 0.0184(8) 0.0040(7) 0.0047(7) -0.0024(8)
C27 0.0387(12) 0.0627(16) 0.0448(13) 0.0002(12) -0.0042(10) 0.0061(11)
C31 0.0578(14) 0.0285(10) 0.0272(10) -0.0029(8) 0.0023(9) 0.0007(9)
C32 0.0780(18) 0.0287(11) 0.0405(13) 0.0041(9) 0.0094(12) -0.0002(11)
C33 0.0614(15) 0.0411(12) 0.0305(11) -0.0043(9) 0.0058(10) 0.0117(11)
C34 0.0773(19) 0.0323(12) 0.0483(14) -0.0115(11) -0.0020(13) -0.0034(12)
C12 0.0320(16) 0.115(4) 0.056(2) 0.008(2) 0.0094(14) 0.0025(19)
C13 0.049(2) 0.119(4) 0.064(2) -0.031(2) -0.0216(18) 0.024(2)
C14 0.057(2) 0.104(3) 0.075(3) 0.045(3) -0.023(2) -0.017(2)
C28 0.078(4) 0.108(5) 0.091(4) -0.014(4) -0.043(3) 0.049(3)
C29 0.043(3) 0.171(7) 0.117(5) 0.057(5) -0.006(3) -0.010(4)
C30 0.060(3) 0.136(5) 0.048(3) -0.007(3) -0.022(2) 0.029(3)
C12A 0.052(7) 0.118(9) 0.069(8) 0.002(8) -0.014(6) 0.003(7)
C13A 0.050(5) 0.118(7) 0.065(6) 0.010(6) -0.012(5) 0.005(6)
C14A 0.066(7) 0.113(9) 0.086(8) 0.021(8) -0.039(7) 0.000(8)
C28A 0.059(4) 0.131(6) 0.084(5) 0.041(5) -0.021(4) 0.014(5)
C29A 0.064(5) 0.141(7) 0.107(6) -0.008(6) -0.046(5) 0.014(5)
C30A 0.040(3) 0.165(7) 0.078(5) 0.010(5) 0.001(4) 0.023(5)

loop_
_atom_type_symbol
_atom_type_description
_atom_type_scat_dispersion_real
_atom_type_scat_dispersion_imag
_atom_type_scat_source
C C 0.0181 0.0091 'International Tables Vol C Tables 4.2.6.8 and 6.1.1.4'
H H 0.0000 0.0000 'International Tables Vol C Tables 4.2.6.8 and 6.1.1.4'
Cl Cl 0.3639 0.7018 'International Tables Vol C Tables 4.2.6.8 and 6.1.1.4'
Ga Ga -1.2846 0.7763 'International Tables Vol C Tables 4.2.6.8 and 6.1.1.4'
N N 0.0311 0.0180 'International Tables Vol C Tables 4.2.6.8 and 6.1.1.4'
O O 0.0492 0.0322 'International Tables Vol C Tables 4.2.6.8 and 6.1.1.4'

loop_
_geom_angle_atom_site_label_1
_geom_angle_atom_site_label_2
_geom_angle_atom_site_label_3
_geom_angle
Cl1 Ga1 N2 96.89(5)
O1 Ga1 Cl1 102.16(7)
O1 Ga1 N1 88.92(7)
O1 Ga1 N2 159.98(9)
O2 Ga1 Cl1 112.44(5)
O2 Ga1 O1 88.53(6)
O2 Ga1 N1 142.42(7)
O2 Ga1 N2 89.84(6)
N1 Ga1 Cl1 104.74(5)
N1 Ga1 N2 80.29(7)
C1 O1 Ga1 131.62(15)
C26 O2 Ga1 126.58(12)
C15 N1 Ga1 107.25(13)
C15 N1 C16 110.62(19)
C16 N1 Ga1 109.98(13)
C17 N1 Ga1 108.81(13)
C17 N1 C15 110.48(17)
C17 N1 C16 109.65(18)
C18 N2 Ga1 108.39(13)
C18 N2 C20 109.75(17)
C19 N2 Ga1 113.48(14)
C19 N2 C18 107.73(19)
C19 N2 C20 109.90(18)
C20 N2 Ga1 107.56(13)
O1 C1 C2 119.3(2)
O1 C1 C6 121.8(2)
C6 C1 C2 118.9(2)
C1 C2 C7 120.81(19)
C3 C2 C1 117.7(2)
C3 C2 C7 121.43(19)
C2 C3 H3 117.9
C2 C3 C4 124.2(2)
C4 C3 H3 117.9
C3 C4 C11 121.4(2)
C5 C4 C3 116.7(2)
C5 C4 C11 121.9(2)
C4 C5 H5 119.1
C4 C5 C6 121.9(2)
C6 C5 H5 119.1
C1 C6 C15 121.8(2)
C5 C6 C1 120.5(2)
C5 C6 C15 117.7(2)
C2 C7 C9 109.67(18)
C2 C7 C10 112.42(19)
C8 C7 C2 110.19(18)
C8 C7 C9 109.48(19)
C8 C7 C10 107.80(19)
C9 C7 C10 107.18(19)
C7 C8 H8A 109.5
C7 C8 H8B 109.5
C7 C8 H8C 109.5
H8A C8 H8B 109.5
H8A C8 H8C 109.5
H8B C8 H8C 109.5
C7 C9 H9A 109.5
C7 C9 H9B 109.5
C7 C9 H9C 109.5
H9A C9 H9B 109.5
H9A C9 H9C 109.5
H9B C9 H9C 109.5
C7 C10 H10A 109.5
C7 C10 H10B 109.5
C7 C10 H10C 109.5
H10A C10 H10B 109.5
H10A C10 H10C 109.5
H10B C10 H10C 109.5
C12 C11 C4 110.6(2)
C12 C11 C13 108.4(3)
C12 C11 C14 110.0(3)
C13 C11 C4 111.9(2)
C14 C11 C4 108.6(2)
C14 C11 C13 107.3(3)
C12A C11 C4 109.9(7)
C12A C11 C14A 101.5(12)
C13A C11 C4 110.8(6)
C13A C11 C12A 119.8(11)
C13A C11 C14A 103.2(12)
C14A C11 C4 110.9(6)
N1 C15 C6 114.57(19)
N1 C15 H15A 108.6
N1 C15 H15B 108.6
C6 C15 H15A 108.6
C6 C15 H15B 108.6
H15A C15 H15B 107.6
N1 C16 H16A 109.5
N1 C16 H16B 109.5
N1 C16 H16C 109.5
H16A C16 H16B 109.5
H16A C16 H16C 109.5
H16B C16 H16C 109.5
N1 C17 H17A 109.7
N1 C17 H17B 109.7
N1 C17 C18 109.99(17)
H17A C17 H17B 108.2
C18 C17 H17A 109.7
C18 C17 H17B 109.7
N2 C18 C17 109.67(18)
N2 C18 H18A 109.7
N2 C18 H18B 109.7
C17 C18 H18A 109.7
C17 C18 H18B 109.7
H18A C18 H18B 108.2
N2 C19 H19A 109.5
N2 C19 H19B 109.5
N2 C19 H19C 109.5
H19A C19 H19B 109.5
H19A C19 H19C 109.5
H19B C19 H19C 109.5
N2 C20 H20A 109.3
N2 C20 H20B 109.3
H20A C20 H20B 108.0
C21 C20 N2 111.54(17)
C21 C20 H20A 109.3
C21 C20 H20B 109.3
C22 C21 C20 120.60(19)
C22 C21 C26 120.91(19)
C26 C21 C20 118.48(18)
C21 C22 H22 119.4
C23 C22 C21 121.2(2)
C23 C22 H22 119.4
C22 C23 C24 116.8(2)
C22 C23 C27 121.8(2)
C24 C23 C27 121.5(2)
C23 C24 H24 117.8
C23 C24 C25 124.4(2)
C25 C24 H24 117.8
C24 C25 C26 117.03(19)
C24 C25 C31 121.13(19)
C26 C25 C31 121.83(18)
O2 C26 C21 119.56(18)
O2 C26 C25 120.80(18)
C21 C26 C25 119.63(19)
C23 C27 C28 111.4(3)
C23 C27 C30 109.5(3)
C23 C27 C29A 110.6(4)
C29 C27 C23 109.8(3)
C29 C27 C28 116.6(6)
C29 C27 C30 106.3(6)
C30 C27 C28 102.8(5)
C28A C27 C23 113.2(4)
C28A C27 C29A 109.5(8)
C28A C27 C30A 114.5(8)
C30A C27 C23 107.9(4)
C30A C27 C29A 100.3(8)
C25 C31 C32 109.41(18)
C33 C31 C25 110.96(19)
C33 C31 C32 109.8(2)
C33 C31 C34 107.0(2)
C34 C31 C25 111.66(19)
C34 C31 C32 107.9(2)
C31 C32 H32A 109.5
C31 C32 H32B 109.5
C31 C32 H32C 109.5
H32A C32 H32B 109.5
H32A C32 H32C 109.5
H32B C32 H32C 109.5
C31 C33 H33A 109.5
C31 C33 H33B 109.5
C31 C33 H33C 109.5
H33A C33 H33B 109.5
H33A C33 H33C 109.5
H33B C33 H33C 109.5
C31 C34 H34A 109.5
C31 C34 H34B 109.5
C31 C34 H34C 109.5
H34A C34 H34B 109.5
H34A C34 H34C 109.5
H34B C34 H34C 109.5
C11 C12 H12A 109.5
C11 C12 H12B 109.5
C11 C12 H12C 109.5
H12A C12 H12B 109.5
H12A C12 H12C 109.5
H12B C12 H12C 109.5
C11 C13 H13A 109.5
C11 C13 H13B 109.5
C11 C13 H13C 109.5
H13A C13 H13B 109.5
H13A C13 H13C 109.5
H13B C13 H13C 109.5
C11 C14 H14A 109.5
C11 C14 H14B 109.5
C11 C14 H14C 109.5
H14A C14 H14B 109.5
H14A C14 H14C 109.5
H14B C14 H14C 109.5
C27 C28 H28A 109.5
C27 C28 H28B 109.5
C27 C28 H28C 109.5
H28A C28 H28B 109.5
H28A C28 H28C 109.5
H28B C28 H28C 109.5
C27 C29 H29A 109.5
C27 C29 H29B 109.5
C27 C29 H29C 109.5
H29A C29 H29B 109.5
H29A C29 H29C 109.5
H29B C29 H29C 109.5
C27 C30 H30A 109.5
C27 C30 H30B 109.5
C27 C30 H30C 109.5
H30A C30 H30B 109.5
H30A C30 H30C 109.5
H30B C30 H30C 109.5
C11 C12A H12D 109.5
C11 C12A H12E 109.5
C11 C12A H12F 109.5
H12D C12A H12E 109.5
H12D C12A H12F 109.5
H12E C12A H12F 109.5
C11 C13A H13D 109.5
C11 C13A H13E 109.5
C11 C13A H13F 109.5
H13D C13A H13E 109.5
H13D C13A H13F 109.5
H13E C13A H13F 109.5
C11 C14A H14D 109.5
C11 C14A H14E 109.5
C11 C14A H14F 109.5
H14D C14A H14E 109.5
H14D C14A H14F 109.5
H14E C14A H14F 109.5
C27 C28A H28D 109.5
C27 C28A H28E 109.5
C27 C28A H28F 109.5
H28D C28A H28E 109.5
H28D C28A H28F 109.5
H28E C28A H28F 109.5
C27 C29A H29D 109.5
C27 C29A H29E 109.5
C27 C29A H29F 109.5
H29D C29A H29E 109.5
H29D C29A H29F 109.5
H29E C29A H29F 109.5
C27 C30A H30D 109.5
C27 C30A H30E 109.5
C27 C30A H30F 109.5
H30D C30A H30E 109.5
H30D C30A H30F 109.5
H30E C30A H30F 109.5

loop_
_geom_bond_atom_site_label_1
_geom_bond_atom_site_label_2
_geom_bond_distance
Ga1 Cl1 2.2073(6)
Ga1 O1 1.8603(16)
Ga1 O2 1.8411(13)
Ga1 N1 2.0873(18)
Ga1 N2 2.2344(18)
O1 C1 1.343(3)
O2 C26 1.356(2)
N1 C15 1.475(3)
N1 C16 1.503(3)
N1 C17 1.472(3)
N2 C18 1.483(3)
N2 C19 1.476(3)
N2 C20 1.503(3)
C1 C2 1.414(3)
C1 C6 1.407(3)
C2 C3 1.392(3)
C2 C7 1.533(3)
C3 H3 0.9500
C3 C4 1.395(3)
C4 C5 1.379(4)
C4 C11 1.532(3)
C5 H5 0.9500
C5 C6 1.393(3)
C6 C15 1.512(3)
C7 C8 1.528(3)
C7 C9 1.536(3)
C7 C10 1.536(3)
C8 H8A 0.9800
C8 H8B 0.9800
C8 H8C 0.9800
C9 H9A 0.9800
C9 H9B 0.9800
C9 H9C 0.9800
C10 H10A 0.9800
C10 H10B 0.9800
C10 H10C 0.9800
C11 C12 1.509(3)
C11 C13 1.531(3)
C11 C14 1.520(3)
C11 C12A 1.520(5)
C11 C13A 1.516(5)
C11 C14A 1.525(5)
C15 H15A 0.9900
C15 H15B 0.9900
C16 H16A 0.9800
C16 H16B 0.9800
C16 H16C 0.9800
C17 H17A 0.9900
C17 H17B 0.9900
C17 C18 1.507(3)
C18 H18A 0.9900
C18 H18B 0.9900
C19 H19A 0.9800
C19 H19B 0.9800
C19 H19C 0.9800
C20 H20A 0.9900
C20 H20B 0.9900
C20 C21 1.502(3)
C21 C22 1.390(3)
C21 C26 1.396(3)
C22 H22 0.9500
C22 C23 1.384(3)
C23 C24 1.394(3)
C23 C27 1.536(3)
C24 H24 0.9500
C24 C25 1.395(3)
C25 C26 1.409(3)
C25 C31 1.536(3)
C27 C28 1.559(8)
C27 C29 1.471(8)
C27 C30 1.546(6)
C27 C28A 1.407(11)
C27 C29A 1.605(13)
C27 C30A 1.522(4)
C31 C32 1.538(3)
C31 C33 1.531(4)
C31 C34 1.535(3)
C32 H32A 0.9800
C32 H32B 0.9800
C32 H32C 0.9800
C33 H33A 0.9800
C33 H33B 0.9800
C33 H33C 0.9800
C34 H34A 0.9800
C34 H34B 0.9800
C34 H34C 0.9800
C12 H12A 0.9800
C12 H12B 0.9800
C12 H12C 0.9800
C13 H13A 0.9800
C13 H13B 0.9800
C13 H13C 0.9800
C14 H14A 0.9800
C14 H14B 0.9800
C14 H14C 0.9800
C28 H28A 0.9800
C28 H28B 0.9800
C28 H28C 0.9800
C29 H29A 0.9800
C29 H29B 0.9800
C29 H29C 0.9800
C30 H30A 0.9800
C30 H30B 0.9800
C30 H30C 0.9800
C12A H12D 0.9800
C12A H12E 0.9800
C12A H12F 0.9800
C13A H13D 0.9800
C13A H13E 0.9800
C13A H13F 0.9800
C14A H14D 0.9800
C14A H14E 0.9800
C14A H14F 0.9800
C28A H28D 0.9800
C28A H28E 0.9800
C28A H28F 0.9800
C29A H29D 0.9800
C29A H29E 0.9800
C29A H29F 0.9800
C30A H30D 0.9800
C30A H30E 0.9800
C30A H30F 0.9800

loop_
_geom_torsion_atom_site_label_1
_geom_torsion_atom_site_label_2
_geom_torsion_atom_site_label_3
_geom_torsion_atom_site_label_4
_geom_torsion
Ga1 O1 C1 C2 -176.91(18)
Ga1 O1 C1 C6 4.5(4)
Ga1 O2 C26 C21 -52.4(2)
Ga1 O2 C26 C25 129.30(17)
Ga1 N1 C15 C6 -66.2(2)
Ga1 N1 C17 C18 48.6(2)
Ga1 N2 C18 C17 28.9(2)
Ga1 N2 C20 C21 -64.2(2)
Cl1 Ga1 O1 C1 77.9(2)
Cl1 Ga1 O2 C26 -63.71(16)
O1 Ga1 O2 C26 -166.27(16)
O1 C1 C2 C3 -179.4(2)
O1 C1 C2 C7 2.1(4)
O1 C1 C6 C5 177.4(2)
O1 C1 C6 C15 -3.0(4)
O2 Ga1 O1 C1 -169.4(2)
N1 Ga1 O1 C1 -26.9(2)
N1 Ga1 O2 C26 107.42(17)
N1 C17 C18 N2 -51.9(3)
N2 Ga1 O1 C1 -83.9(3)
N2 Ga1 O2 C26 33.68(16)
N2 C20 C21 C22 -119.7(2)
N2 C20 C21 C26 59.5(3)
C1 C2 C3 C4 2.8(4)
C1 C2 C7 C8 58.4(3)
C1 C2 C7 C9 -62.2(3)
C1 C2 C7 C10 178.6(2)
C1 C6 C15 N1 40.1(3)
C2 C1 C6 C5 -1.2(4)
C2 C1 C6 C15 178.4(2)
C2 C3 C4 C5 -2.8(4)
C2 C3 C4 C11 178.7(2)
C3 C2 C7 C8 -120.1(2)
C3 C2 C7 C9 119.3(2)
C3 C2 C7 C10 0.2(3)
C3 C4 C5 C6 0.7(4)
C3 C4 C11 C12 -48.4(4)
C3 C4 C11 C13 -169.4(3)
C3 C4 C11 C14 72.4(4)
C3 C4 C11 C12A -96.8(10)
C3 C4 C11 C13A 128.6(11)
C3 C4 C11 C14A 14.6(11)
C4 C5 C6 C1 1.2(4)
C4 C5 C6 C15 -178.4(2)
C5 C4 C11 C12 133.1(3)
C5 C4 C11 C13 12.1(4)
C5 C4 C11 C14 -106.1(4)
C5 C4 C11 C12A 84.7(10)
C5 C4 C11 C13A -49.9(11)
C5 C4 C11 C14A -163.8(10)
C5 C6 C15 N1 -140.3(2)
C6 C1 C2 C3 -0.7(4)
C6 C1 C2 C7 -179.3(2)
C7 C2 C3 C4 -178.7(2)
C11 C4 C5 C6 179.2(2)
C15 N1 C17 C18 166.1(2)
C16 N1 C15 C6 53.7(3)
C16 N1 C17 C18 -71.7(2)
C17 N1 C15 C6 175.3(2)
C18 N2 C20 C21 178.12(19)
C19 N2 C18 C17 -94.3(2)
C19 N2 C20 C21 59.8(2)
C20 N2 C18 C17 146.1(2)
C20 C21 C22 C23 -179.8(2)
C20 C21 C26 O2 2.3(3)
C20 C21 C26 C25 -179.40(19)
C21 C22 C23 C24 -0.9(3)
C21 C22 C23 C27 -179.7(2)
C22 C21 C26 O2 -178.46(19)
C22 C21 C26 C25 -0.2(3)
C22 C23 C24 C25 0.1(3)
C22 C23 C27 C28 -11.8(5)
C22 C23 C27 C29 118.9(6)
C22 C23 C27 C30 -124.8(4)
C22 C23 C27 C28A -63.0(8)
C22 C23 C27 C29A 173.6(7)
C22 C23 C27 C30A 64.8(7)
C23 C24 C25 C26 0.7(3)
C23 C24 C25 C31 -177.9(2)
C24 C23 C27 C28 169.5(4)
C24 C23 C27 C29 -59.8(6)
C24 C23 C27 C30 56.5(5)
C24 C23 C27 C28A 118.4(7)
C24 C23 C27 C29A -5.0(7)
C24 C23 C27 C30A -113.8(7)
C24 C25 C26 O2 177.61(18)
C24 C25 C26 C21 -0.7(3)
C24 C25 C31 C32 115.0(2)
C24 C25 C31 C33 -123.8(2)
C24 C25 C31 C34 -4.5(3)
C26 C21 C22 C23 1.0(3)
C26 C25 C31 C32 -63.7(3)
C26 C25 C31 C33 57.6(3)
C26 C25 C31 C34 176.9(2)
C27 C23 C24 C25 178.8(2)
C31 C25 C26 O2 -3.7(3)
C31 C25 C26 C21 178.00(19)
